data_2013066
loop_
_publ_author_name
'Newman, Jacob M.'
'Thompson, Hugh W.'
'Lalancette, Roger A.'

_publ_section_title
;
 <i>trans</i>-4-Acetylcyclohexanecarboxylic acid and
 (+-)-<i>trans</i>-2-acetylcyclohexanecarboxylic acid: hydrogen-bonding
 patterns in two isomeric keto acids
;
_journal_issue 12
_journal_name_full 'Acta Crystallographica Section C'
_journal_page_first o693
_journal_page_last o696
_journal_paper_doi 10.1107/S0108270102018553
_journal_volume 58
_journal_year 2002
_chemical_formula_iupac 'C9 H14 O3'
_chemical_formula_moiety 'C9 H14 O3'
_chemical_formula_sum 'C9 H14 O3'
_chemical_formula_weight 170.20
_chemical_melting_point 409
_chemical_name_systematic
;
trans-2-acetylcyclohexanecarboxylic acid
;
_space_group_IT_number 14
_symmetry_cell_setting monoclinic
_symmetry_space_group_name_Hall '-P 2ybc'
_symmetry_space_group_name_H-M 'P 1 21/c 1'
_atom_sites_solution_hydrogens geom
_atom_sites_solution_primary direct
_atom_sites_solution_secondary difmap
_audit_creation_method SHELXL-97
_cell_angle_alpha 90.00
_cell_angle_beta 101.47(2)
_cell_angle_gamma 90.00
_cell_formula_units_Z 4
_cell_length_a 6.943(2)
_cell_length_b 10.489(3)
_cell_length_c 12.778(4)
_cell_measurement_reflns_used 28
_cell_measurement_temperature 296(2)
_cell_measurement_theta_max 10.1
_cell_measurement_theta_min 2.5
_cell_volume 912.0(5)
_computing_cell_refinement XSCANS
_computing_data_collection 'XSCANS (Siemens, 1996)'
_computing_data_reduction XSCANS
_computing_molecular_graphics 'XP in SHELXL97'
_computing_publication_material SHELXL97
_computing_structure_refinement 'SHELXL97 (Sheldrick, 1997)'
_computing_structure_solution 'SHELXS97 (Sheldrick, 1997)'
_diffrn_ambient_temperature 296(2)
_diffrn_measured_fraction_theta_full 0.997
_diffrn_measured_fraction_theta_max 0.997
_diffrn_measurement_device_type 'Siemens P4'
_diffrn_measurement_method 2\q/\q
_diffrn_radiation_monochromator graphite
_diffrn_radiation_source 'fine-focus sealed tube'
_diffrn_radiation_type MoK\a
_diffrn_radiation_wavelength 0.71073
_diffrn_reflns_av_R_equivalents 0.086
_diffrn_reflns_av_sigmaI/netI 0.098
_diffrn_reflns_limit_h_max 8
_diffrn_reflns_limit_h_min -8
_diffrn_reflns_limit_k_max 12
_diffrn_reflns_limit_k_min -12
_diffrn_reflns_limit_l_max 15
_diffrn_reflns_limit_l_min -15
_diffrn_reflns_number 3465
_diffrn_reflns_theta_full 25.00
_diffrn_reflns_theta_max 25.00
_diffrn_reflns_theta_min 2.53
_diffrn_standards_decay_% 'variation <3'
_diffrn_standards_interval_count 97
_diffrn_standards_number 3
_exptl_absorpt_coefficient_mu 0.092
_exptl_absorpt_correction_T_max 0.99
_exptl_absorpt_correction_T_min 0.97
_exptl_absorpt_correction_type numerical
_exptl_absorpt_process_details '(Sheldrick, 1997)'
_exptl_crystal_colour colourless
_exptl_crystal_density_diffrn 1.240
_exptl_crystal_density_method 'not measured'
_exptl_crystal_description parallelepiped
_exptl_crystal_F_000 368
_exptl_crystal_size_max 0.36
_exptl_crystal_size_mid 0.32
_exptl_crystal_size_min 0.14
_refine_diff_density_max 0.15
_refine_diff_density_min -0.13
_refine_ls_extinction_coef none
_refine_ls_extinction_method SHELXL97
_refine_ls_goodness_of_fit_ref 0.99
_refine_ls_hydrogen_treatment constr
_refine_ls_matrix_type full
_refine_ls_number_parameters 112
_refine_ls_number_reflns 1599
_refine_ls_number_restraints 0
_refine_ls_restrained_S_all 0.99
_refine_ls_R_factor_all 0.107
_refine_ls_R_factor_gt 0.052
_refine_ls_shift/su_max <0.001
_refine_ls_shift/su_mean 0.00
_refine_ls_structure_factor_coef Fsqd
_refine_ls_weighting_details 'calc w = 1/[\s^2^(Fo^2^)+(0.0187P)^2^] where P = (Fo^2^+2Fc^2^)/3'
_refine_ls_weighting_scheme calc
_refine_ls_wR_factor_gt 0.088
_refine_ls_wR_factor_ref 0.104
_reflns_number_gt 912
_reflns_number_total 1599
_reflns_threshold_expression I>2\s(I)
_cod_data_source_file fr1396.cif
_cod_data_source_block II
_cod_original_sg_symbol_H-M 'P 21/c'
_cod_database_code 2013066
_cod_database_fobs_code 2013066

loop_
_symmetry_equiv_pos_as_xyz
'x, y, z'
'-x, y+1/2, -z+1/2'
'-x, -y, -z'
'x, -y-1/2, z-1/2'

loop_
_atom_site_label
_atom_site_fract_x
_atom_site_fract_y
_atom_site_fract_z
_atom_site_U_iso_or_equiv
_atom_site_adp_type
_atom_site_calc_flag
_atom_site_refinement_flags
_atom_site_occupancy
_atom_site_disorder_assembly
_atom_site_disorder_group
_atom_site_type_symbol
O1 0.4841(3) 1.04319(18) 0.16824(16) 0.0787(7) Uani d . 1 . . O
O2 0.4662(3) 0.90097(16) 0.39422(13) 0.0542(5) Uani d . 1 . . O
O3 0.7196(3) 1.02941(17) 0.45112(13) 0.0630(6) Uani d . 1 . . O
C1 0.7425(3) 0.8925(2) 0.30749(17) 0.0388(6) Uani d . 1 . . C
C2 0.6104(3) 0.8346(2) 0.20943(16) 0.0363(6) Uani d . 1 . . C
C3 0.7354(4) 0.7803(2) 0.13316(19) 0.0499(7) Uani d . 1 . . C
C4 0.8864(4) 0.6840(3) 0.18820(19) 0.0560(8) Uani d . 1 . . C
C5 1.0155(4) 0.7418(3) 0.2861(2) 0.0615(8) Uani d . 1 . . C
C6 0.8939(4) 0.7945(2) 0.36330(19) 0.0514(7) Uani d . 1 . . C
C7 0.4655(4) 0.9301(3) 0.15017(19) 0.0468(7) Uani d . 1 . . C
C8 0.2996(4) 0.8811(3) 0.0659(2) 0.0701(9) Uani d . 1 . . C
C9 0.6285(4) 0.9426(2) 0.38695(17) 0.0389(6) Uani d . 1 . . C
H3 0.6551 1.0465 0.4966 0.095 Uiso calc R 1 . . H
H1 0.8143 0.9638 0.2838 0.047 Uiso calc R 1 . . H
H2A 0.5362 0.7643 0.2330 0.044 Uiso calc R 1 . . H
H3A 0.6498 0.7395 0.0733 0.060 Uiso calc R 1 . . H
H3B 0.8028 0.8497 0.1054 0.060 Uiso calc R 1 . . H
H4A 0.8192 0.6099 0.2089 0.067 Uiso calc R 1 . . H
H4B 0.9674 0.6563 0.1388 0.067 Uiso calc R 1 . . H
H5A 1.0934 0.8100 0.2643 0.074 Uiso calc R 1 . . H
H5B 1.1050 0.6774 0.3220 0.074 Uiso calc R 1 . . H
H6A 0.9803 0.8347 0.4232 0.062 Uiso calc R 1 . . H
H6B 0.8261 0.7250 0.3907 0.062 Uiso calc R 1 . . H
H8A 0.1956 0.9429 0.0532 0.105 Uiso calc PR 0.78(3) . . H
H8B 0.2512 0.8027 0.0896 0.105 Uiso calc PR 0.78(3) . . H
H8C 0.3459 0.8663 0.0010 0.105 Uiso calc PR 0.78(3) . . H
H8D 0.3328 0.7983 0.0426 0.105 Uiso d PR 0.22(3) . . H
H8E 0.2772 0.9386 0.0062 0.105 Uiso d PR 0.22(3) . . H
H8F 0.1826 0.8750 0.0949 0.105 Uiso d PR 0.22(3) . . H

loop_
_atom_site_aniso_label
_atom_site_aniso_U_11
_atom_site_aniso_U_22
_atom_site_aniso_U_33
_atom_site_aniso_U_12
_atom_site_aniso_U_13
_atom_site_aniso_U_23
O1 0.0997(17) 0.0519(12) 0.0773(14) 0.0197(13) 0.0003(13) -0.0048(11)
O2 0.0496(11) 0.0674(12) 0.0505(11) -0.0157(10) 0.0217(9) -0.0188(9)
O3 0.0650(13) 0.0742(13) 0.0577(11) -0.0243(11) 0.0311(10) -0.0343(10)
C1 0.0459(14) 0.0401(14) 0.0314(12) -0.0083(13) 0.0105(11) -0.0053(11)
C2 0.0389(14) 0.0394(13) 0.0323(12) -0.0013(11) 0.0115(11) -0.0040(11)
C3 0.0527(17) 0.0607(17) 0.0366(13) 0.0016(15) 0.0094(13) -0.0108(13)
C4 0.0604(19) 0.0620(18) 0.0476(14) 0.0111(15) 0.0154(15) -0.0085(13)
C5 0.0489(18) 0.081(2) 0.0543(16) 0.0175(15) 0.0087(15) -0.0085(15)
C6 0.0454(17) 0.0700(19) 0.0367(13) 0.0047(14) 0.0026(13) -0.0089(13)
C7 0.0556(18) 0.0507(17) 0.0379(14) 0.0062(14) 0.0185(14) -0.0009(12)
C8 0.064(2) 0.086(2) 0.0540(17) 0.0047(18) -0.0030(16) 0.0074(16)
C9 0.0464(16) 0.0396(14) 0.0308(12) -0.0041(13) 0.0081(12) -0.0036(11)

loop_
_atom_type_symbol
_atom_type_description
_atom_type_scat_dispersion_real
_atom_type_scat_dispersion_imag
_atom_type_scat_source
C C 0.0033 0.0016 'International Tables Vol C Tables 4.2.6.8 and 6.1.1.4'
H H 0.0000 0.0000 'International Tables Vol C Tables 4.2.6.8 and 6.1.1.4'
O O 0.0106 0.0060 'International Tables Vol C Tables 4.2.6.8 and 6.1.1.4'

loop_
_geom_angle_atom_site_label_1
_geom_angle_atom_site_label_2
_geom_angle_atom_site_label_3
_geom_angle
_geom_angle_publ_flag
C9 C1 C2 112.54(19) ?
C9 C1 C6 108.90(18) ?
C2 C1 C6 110.99(19) ?
C7 C2 C1 112.3(2) ?
C7 C2 C3 109.33(18) ?
C1 C2 C3 110.20(19) ?
C4 C3 C2 112.09(19) ?
C5 C4 C3 110.9(2) ?
C4 C5 C6 111.5(2) ?
C5 C6 C1 110.9(2) ?
O1 C7 C8 120.6(3) ?
O1 C7 C2 121.3(3) ?
C8 C7 C2 118.1(2) ?
O2 C9 O3 122.6(2) ?
O2 C9 C1 122.8(2) y
O3 C9 C1 114.5(2) y
C9 O3 H3 109.5 ?
C9 C1 H1 108.1 ?
C2 C1 H1 108.1 ?
C6 C1 H1 108.1 ?
C7 C2 H2A 108.3 ?
C1 C2 H2A 108.3 ?
C3 C2 H2A 108.3 ?
C4 C3 H3A 109.2 ?
C2 C3 H3A 109.2 ?
C4 C3 H3B 109.2 ?
C2 C3 H3B 109.2 ?
H3A C3 H3B 107.9 ?
C5 C4 H4A 109.5 ?
C3 C4 H4A 109.5 ?
C5 C4 H4B 109.5 ?
C3 C4 H4B 109.5 ?
H4A C4 H4B 108.1 ?
C4 C5 H5A 109.3 ?
C6 C5 H5A 109.3 ?
C4 C5 H5B 109.3 ?
C6 C5 H5B 109.3 ?
H5A C5 H5B 108.0 ?
C5 C6 H6A 109.5 ?
C1 C6 H6A 109.5 ?
C5 C6 H6B 109.5 ?
C1 C6 H6B 109.5 ?
H6A C6 H6B 108.0 ?
C7 C8 H8A 109.5 ?
C7 C8 H8B 109.5 ?
H8A C8 H8B 109.5 ?
C7 C8 H8C 109.5 ?
H8A C8 H8C 109.5 ?
H8B C8 H8C 109.5 ?
C7 C8 H8D 109.5 ?
H8A C8 H8D 141.0 ?
H8B C8 H8D 56.2 ?
H8C C8 H8D 56.3 ?
C7 C8 H8E 109.5 ?
H8A C8 H8E 56.3 ?
H8B C8 H8E 141.0 ?
H8C C8 H8E 56.2 ?
H8D C8 H8E 109.5 ?
C7 C8 H8F 109.4 ?
H8A C8 H8F 56.2 ?
H8B C8 H8F 56.3 ?
H8C C8 H8F 141.1 ?
H8D C8 H8F 109.5 ?
H8E C8 H8F 109.5 ?

loop_
_geom_bond_atom_site_label_1
_geom_bond_atom_site_label_2
_geom_bond_site_symmetry_2
_geom_bond_distance
_geom_bond_publ_flag
O1 C7 . 1.211(3) ?
O2 C9 . 1.229(3) y
O3 C9 . 1.302(3) y
C1 C9 . 1.501(3) ?
C1 C2 . 1.524(3) ?
C1 C6 . 1.540(3) ?
C2 C7 . 1.512(3) ?
C2 C3 . 1.537(3) ?
C3 C4 . 1.523(3) ?
C4 C5 . 1.513(3) ?
C5 C6 . 1.524(3) ?
C7 C8 . 1.503(4) ?
O3 H3 . 0.8200 ?
C1 H1 . 0.9800 ?
C2 H2A . 0.9800 ?
C3 H3A . 0.9700 ?
C3 H3B . 0.9700 ?
C4 H4A . 0.9700 ?
C4 H4B . 0.9700 ?
C5 H5A . 0.9700 ?
C5 H5B . 0.9700 ?
C6 H6A . 0.9700 ?
C6 H6B . 0.9700 ?
C8 H8A . 0.9600 ?
C8 H8B . 0.9600 ?
C8 H8C . 0.9600 ?
C8 H8D . 0.9602 ?
C8 H8E . 0.9601 ?
C8 H8F . 0.9601 ?

loop_
_geom_torsion_atom_site_label_1
_geom_torsion_atom_site_label_2
_geom_torsion_atom_site_label_3
_geom_torsion_atom_site_label_4
_geom_torsion
C9 C1 C2 C7 60.1(3)
C6 C1 C2 C7 -177.61(18)
C9 C1 C2 C3 -177.8(2)
C6 C1 C2 C3 -55.5(2)
C7 C2 C3 C4 179.4(2)
C1 C2 C3 C4 55.6(3)
C2 C3 C4 C5 -55.5(3)
C3 C4 C5 C6 55.6(3)
C4 C5 C6 C1 -56.2(3)
C9 C1 C6 C5 -179.3(2)
C2 C1 C6 C5 56.3(3)
C1 C2 C7 O1 13.8(3)
C3 C2 C7 O1 -108.8(3)
C1 C2 C7 C8 -167.6(2)
C3 C2 C7 C8 69.8(3)
C2 C1 C9 O2 26.0(3)
C6 C1 C9 O2 -97.5(3)
C2 C1 C9 O3 -157.3(2)
C6 C1 C9 O3 79.2(3)
